data_7100888
_journal_name_full 'Chemical Communications'
_journal_paper_doi 10.1039/b517640a
_journal_year 2006
_chemical_formula_moiety 'C24 H40 B1 N6 Na1 O3'
_chemical_formula_sum 'C24 H40 B N6 Na O3'
_chemical_formula_weight 494.42
_space_group_IT_number 220
_space_group_name_Hall 'I -4bd 2c 3'
_space_group_name_H-M_alt 'I -4 3 d'
_symmetry_cell_setting cubic
_symmetry_Int_Tables_number 220
_symmetry_space_group_name_Hall 'I -4bd 2c 3'
_symmetry_space_group_name_H-M 'I -4 3 d'
_cell_angle_alpha 90
_cell_angle_beta 90
_cell_angle_gamma 90
_cell_formula_units_Z 16
_cell_length_a 22.056(2)
_cell_length_b 22.056(2)
_cell_length_c 22.056(2)
_cell_measurement_temperature 200(2)
_cell_volume 10729.5(17)
_diffrn_ambient_temperature 200(2)
_exptl_crystal_density_diffrn 1.224
_cod_database_code 7100888

loop_
_symmetry_equiv_pos_as_xyz
'x, y, z'
'z, x, y'
'y, z, x'
'x+1/2, -y+1/2, -z'
'z+1/2, -x+1/2, -y'
'y+1/2, -z+1/2, -x'
'-x, y+1/2, -z+1/2'
'-z, x+1/2, -y+1/2'
'-y, z+1/2, -x+1/2'
'-x+1/2, -y, z+1/2'
'-z+1/2, -x, y+1/2'
'-y+1/2, -z, x+1/2'
'x+1/4, z+1/4, y+1/4'
'y+1/4, x+1/4, z+1/4'
'z+1/4, y+1/4, x+1/4'
'x+3/4, -z+1/4, -y+3/4'
'y+3/4, -x+1/4, -z+3/4'
'z+3/4, -y+1/4, -x+3/4'
'-x+3/4, z+3/4, -y+1/4'
'-y+3/4, x+3/4, -z+1/4'
'-z+3/4, y+3/4, -x+1/4'
'-x+1/4, -z+3/4, y+3/4'
'-y+1/4, -x+3/4, z+3/4'
'-z+1/4, -y+3/4, x+3/4'
'x+1/2, y+1/2, z+1/2'
'z+1/2, x+1/2, y+1/2'
'y+1/2, z+1/2, x+1/2'
'x+1, -y+1, -z+1/2'
'z+1, -x+1, -y+1/2'
'y+1, -z+1, -x+1/2'
'-x+1/2, y+1, -z+1'
'-z+1/2, x+1, -y+1'
'-y+1/2, z+1, -x+1'
'-x+1, -y+1/2, z+1'
'-z+1, -x+1/2, y+1'
'-y+1, -z+1/2, x+1'
'x+3/4, z+3/4, y+3/4'
'y+3/4, x+3/4, z+3/4'
'z+3/4, y+3/4, x+3/4'
'x+5/4, -z+3/4, -y+5/4'
'y+5/4, -x+3/4, -z+5/4'
'z+5/4, -y+3/4, -x+5/4'
'-x+5/4, z+5/4, -y+3/4'
'-y+5/4, x+5/4, -z+3/4'
'-z+5/4, y+5/4, -x+3/4'
'-x+3/4, -z+5/4, y+5/4'
'-y+3/4, -x+5/4, z+5/4'
'-z+3/4, -y+5/4, x+5/4'

loop_
_atom_site_label
_atom_site_type_symbol
_atom_site_fract_x
_atom_site_fract_y
_atom_site_fract_z
_atom_site_U_iso_or_equiv
_atom_site_adp_type
_atom_site_occupancy
_atom_site_symmetry_multiplicity
_atom_site_calc_flag
_atom_site_refinement_flags
_atom_site_disorder_assembly
_atom_site_disorder_group
Na Na 0.96142(3) 0.46142(3) 0.03858(3) 0.0250(3) Uani 1 3 d S . .
O O 1.00093(7) 0.42158(7) 0.13562(6) 0.0372(4) Uani 1 1 d . . .
N1 N 1.09190(7) 0.51257(7) -0.00849(7) 0.0232(4) Uani 1 1 d . . .
N2 N 1.06953(7) 0.47235(6) 0.03267(7) 0.0240(3) Uani 1 1 d . . .
C1 C 1.11732(8) 0.44900(8) 0.06160(8) 0.0246(4) Uani 1 1 d . . .
C2 C 1.17127(8) 0.47382(9) 0.03894(9) 0.0306(4) Uani 1 1 d . . .
H2 H 1.2116 0.465 0.0514 0.037 Uiso 1 1 calc R . .
C3 C 1.15296(8) 0.51368(9) -0.00524(9) 0.0293(4) Uani 1 1 d . . .
H3 H 1.179 0.538 -0.0295 0.035 Uiso 1 1 calc R . .
C4 C 1.10833(9) 0.40162(9) 0.11092(9) 0.0284(4) Uani 1 1 d . . .
C5 C 1.16826(10) 0.39217(11) 0.14512(11) 0.0433(5) Uani 1 1 d . . .
H5A H 1.1631 0.3602 0.1755 0.065 Uiso 1 1 calc R . .
H5B H 1.1799 0.43 0.1653 0.065 Uiso 1 1 calc R . .
H5C H 1.2 0.3803 0.1164 0.065 Uiso 1 1 calc R . .
C6 C 1.08924(11) 0.34105(10) 0.08273(10) 0.0402(5) Uani 1 1 d . . .
H6A H 1.0801 0.3119 0.115 0.06 Uiso 1 1 calc R . .
H6B H 1.1223 0.3253 0.0576 0.06 Uiso 1 1 calc R . .
H6C H 1.0531 0.3472 0.0576 0.06 Uiso 1 1 calc R . .
C7 C 1.06199(10) 0.42152(10) 0.15821(9) 0.0336(5) Uani 1 1 d . . .
H7A H 1.0644 0.3939 0.1935 0.04 Uiso 1 1 calc R . .
H7B H 1.0724 0.4628 0.1723 0.04 Uiso 1 1 calc R . .
C8 C 0.95922(11) 0.42307(11) 0.18444(10) 0.0461(6) Uani 1 1 d . . .
H8A H 0.9178 0.4251 0.1685 0.069 Uiso 1 1 calc R . .
H8B H 0.9672 0.4588 0.2096 0.069 Uiso 1 1 calc R . .
H8C H 0.9638 0.3863 0.209 0.069 Uiso 1 1 calc R . .
B B 1.05020(9) 0.55020(9) -0.05020(9) 0.0237(7) Uani 1 3 d S . .
H1B1 H 1.0764 0.5764 -0.0764 0.028 Uiso 1 3 calc SR . .

loop_
_atom_site_aniso_label
_atom_site_aniso_U_11
_atom_site_aniso_U_22
_atom_site_aniso_U_33
_atom_site_aniso_U_23
_atom_site_aniso_U_13
_atom_site_aniso_U_12
Na 0.0250(3) 0.0250(3) 0.0250(3) 0.0025(3) 0.0025(3) -0.0025(3)
O 0.0339(7) 0.0502(8) 0.0274(6) 0.0068(6) 0.0048(6) 0.0042(7)
N1 0.0221(8) 0.0249(7) 0.0224(7) -0.0001(6) 0.0022(6) -0.0013(6)
N2 0.0245(8) 0.0239(7) 0.0236(7) 0.0019(6) 0.0016(6) -0.0001(6)
C1 0.0246(9) 0.0264(9) 0.0228(9) -0.0032(7) -0.0036(7) 0.0021(7)
C2 0.0196(8) 0.0413(11) 0.0310(10) 0.0017(9) -0.0028(7) 0.0021(8)
C3 0.0207(9) 0.0370(10) 0.0302(10) 0.0005(8) 0.0038(8) -0.0031(7)
C4 0.0316(10) 0.0261(9) 0.0275(9) 0.0023(8) -0.0030(8) 0.0035(8)
C5 0.0398(12) 0.0479(13) 0.0423(12) 0.0119(11) -0.0106(10) 0.0093(10)
C6 0.0544(13) 0.0290(11) 0.0371(11) 0.0005(9) 0.0040(10) -0.0019(10)
C7 0.0404(11) 0.0354(10) 0.0249(10) 0.0033(8) -0.0009(9) 0.0003(9)
C8 0.0483(13) 0.0532(14) 0.0369(12) 0.0085(11) 0.0135(10) 0.0026(11)
B 0.0237(7) 0.0237(7) 0.0237(7) 0.0026(8) 0.0026(8) -0.0026(8)

loop_
_geom_bond_atom_site_label_1
_geom_bond_atom_site_label_2
_geom_bond_distance
_geom_bond_site_symmetry_2
_geom_bond_publ_flag
Na N2 2.4002(17) . ?
Na O 2.4723(14) . ?
O C8 1.417(3) . ?
O C7 1.436(3) . ?
N1 C3 1.349(2) . ?
N1 N2 1.362(2) . ?
N1 B 1.5430(18) . ?
N2 C1 1.335(2) . ?
C1 C2 1.402(3) . ?
C1 C4 1.521(3) . ?
C2 C3 1.373(3) . ?
C2 H2 0.95 . ?
C3 H3 0.95 . ?
C4 C7 1.525(3) . ?
C4 C6 1.532(3) . ?
C4 C5 1.536(3) . ?
C5 H5A 0.98 . ?
C5 H5B 0.98 . ?
C5 H5C 0.98 . ?
C6 H6A 0.98 . ?
C6 H6B 0.98 . ?
C6 H6C 0.98 . ?
C7 H7A 0.99 . ?
C7 H7B 0.99 . ?
C8 H8A 0.98 . ?
C8 H8B 0.98 . ?
C8 H8C 0.98 . ?
B H1B1 1 . ?
